data_4100963
_journal_name_full 'Journal of the American Chemical Society'
_journal_year 2005
_chemical_formula_sum 'C39 H53 Br Ir N P2'
_chemical_formula_weight 869.87
_space_group_IT_number 14
_symmetry_cell_setting monoclinic
_symmetry_space_group_name_Hall '-P 2ybc'
_symmetry_space_group_name_H-M 'P 1 21/c 1'
_cell_angle_alpha 90.00
_cell_angle_beta 100.084(3)
_cell_angle_gamma 90.00
_cell_formula_units_Z 4
_cell_length_a 15.6084(1)
_cell_length_b 14.6474(1)
_cell_length_c 16.0669(1)
_cell_measurement_temperature 90.0(2)
_cell_volume 3616.51(4)
_diffrn_ambient_temperature 90.0(2)
_exptl_crystal_density_diffrn 1.598
_cod_original_sg_symbol_H-M 'P 21/c'
_cod_database_code 4100963

loop_
_symmetry_equiv_pos_as_xyz
'x, y, z'
'-x, y+1/2, -z+1/2'
'-x, -y, -z'
'x, -y-1/2, z-1/2'

loop_
_atom_site_label
_atom_site_type_symbol
_atom_site_fract_x
_atom_site_fract_y
_atom_site_fract_z
_atom_site_U_iso_or_equiv
_atom_site_adp_type
_atom_site_occupancy
_atom_site_symmetry_multiplicity
_atom_site_calc_flag
_atom_site_refinement_flags
_atom_site_disorder_assembly
_atom_site_disorder_group
Ir Ir 0.688941(6) 0.004859(6) 0.197784(6) 0.00948(5) Uani 1 1 d . . .
Br Br 0.527875(17) -0.001226(18) 0.144852(18) 0.01398(7) Uani 1 1 d . . .
N N 0.80731(15) 0.01026(15) 0.27523(16) 0.0118(5) Uani 1 1 d . . .
P1 P 0.70645(5) -0.15106(5) 0.21150(5) 0.01163(15) Uani 1 1 d . . .
P2 P 0.69558(5) 0.16192(5) 0.21055(5) 0.01094(15) Uani 1 1 d . . .
C1 C 0.91185(19) -0.0735(2) 0.38382(19) 0.0167(6) Uani 1 1 d . . .
H1 H 0.9303 -0.0187 0.4132 0.020 Uiso 1 1 calc R . .
C2 C 0.9503(2) -0.1557(2) 0.4119(2) 0.0209(7) Uani 1 1 d . . .
H2 H 0.9958 -0.1553 0.4597 0.025 Uiso 1 1 calc R . .
C3 C 0.92545(19) -0.2387(2) 0.3732(2) 0.0193(7) Uani 1 1 d . . .
C4 C 0.9733(2) -0.3257(2) 0.4013(2) 0.0282(8) Uani 1 1 d . . .
H4A H 1.0266 -0.3290 0.3770 0.042 Uiso 1 1 calc R . .
H4B H 0.9361 -0.3782 0.3820 0.042 Uiso 1 1 calc R . .
H4C H 0.9884 -0.3266 0.4631 0.042 Uiso 1 1 calc R . .
C5 C 0.85388(19) -0.2372(2) 0.3079(2) 0.0161(6) Uani 1 1 d . . .
H5 H 0.8330 -0.2932 0.2822 0.019 Uiso 1 1 calc R . .
C6 C 0.81146(18) -0.15572(19) 0.27866(18) 0.0127(6) Uani 1 1 d . . .
C7 C 0.84488(19) -0.07048(19) 0.3114(2) 0.0144(6) Uani 1 1 d . . .
C8 C 0.85251(18) 0.09396(19) 0.28564(18) 0.0133(6) Uani 1 1 d . . .
C9 C 0.94370(18) 0.1021(2) 0.30945(19) 0.0159(6) Uani 1 1 d . . .
H9 H 0.9784 0.0485 0.3182 0.019 Uiso 1 1 calc R . .
C10 C 0.98347(19) 0.1869(2) 0.3202(2) 0.0176(6) Uani 1 1 d . . .
H10 H 1.0448 0.1897 0.3377 0.021 Uiso 1 1 calc R . .
C11 C 0.93677(19) 0.2681(2) 0.30634(19) 0.0171(6) Uani 1 1 d . . .
C12 C 0.9809(2) 0.3596(2) 0.3197(2) 0.0225(7) Uani 1 1 d . . .
H12A H 1.0173 0.3691 0.2766 0.034 Uiso 1 1 calc R . .
H12B H 1.0173 0.3615 0.3759 0.034 Uiso 1 1 calc R . .
H12C H 0.9368 0.4078 0.3153 0.034 Uiso 1 1 calc R . .
C13 C 0.84835(19) 0.2606(2) 0.27595(19) 0.0155(6) Uani 1 1 d . . .
H13 H 0.8151 0.3147 0.2626 0.019 Uiso 1 1 calc R . .
C14 C 0.80639(18) 0.17592(19) 0.26432(18) 0.0127(6) Uani 1 1 d . . .
C15 C 0.7734(2) -0.2216(2) 0.0715(2) 0.0200(7) Uani 1 1 d . . .
H15A H 0.7778 -0.2766 0.0377 0.030 Uiso 1 1 calc R . .
H15B H 0.8296 -0.2099 0.1080 0.030 Uiso 1 1 calc R . .
H15C H 0.7577 -0.1693 0.0339 0.030 Uiso 1 1 calc R . .
C16 C 0.70343(19) -0.2358(2) 0.12626(19) 0.0171(6) Uani 1 1 d . . .
H16 H 0.7145 -0.2968 0.1539 0.021 Uiso 1 1 calc R . .
C17 C 0.6122(2) -0.2393(2) 0.0724(2) 0.0250(7) Uani 1 1 d . . .
H17A H 0.5981 -0.1798 0.0454 0.038 Uiso 1 1 calc R . .
H17B H 0.5695 -0.2538 0.1085 0.038 Uiso 1 1 calc R . .
H17C H 0.6104 -0.2864 0.0288 0.038 Uiso 1 1 calc R . .
C18 C 0.62897(19) -0.1962(2) 0.27711(19) 0.0164(6) Uani 1 1 d . . .
H18 H 0.5690 -0.1873 0.2441 0.020 Uiso 1 1 calc R . .
C19 C 0.6381(2) -0.2971(2) 0.3002(2) 0.0235(7) Uani 1 1 d . . .
H19A H 0.6966 -0.3086 0.3322 0.035 Uiso 1 1 calc R . .
H19B H 0.6291 -0.3339 0.2485 0.035 Uiso 1 1 calc R . .
H19C H 0.5947 -0.3137 0.3348 0.035 Uiso 1 1 calc R . .
C20 C 0.6359(2) -0.1382(2) 0.3567(2) 0.0233(7) Uani 1 1 d . . .
H20A H 0.5913 -0.1573 0.3891 0.035 Uiso 1 1 calc R . .
H20B H 0.6273 -0.0738 0.3409 0.035 Uiso 1 1 calc R . .
H20C H 0.6937 -0.1462 0.3913 0.035 Uiso 1 1 calc R . .
C21 C 0.62246(19) 0.2044(2) 0.28075(19) 0.0154(6) Uani 1 1 d . . .
H21 H 0.5618 0.2026 0.2480 0.018 Uiso 1 1 calc R . .
C22 C 0.6265(2) 0.1384(2) 0.3544(2) 0.0246(7) Uani 1 1 d . . .
H22A H 0.6867 0.1338 0.3845 0.037 Uiso 1 1 calc R . .
H22B H 0.6064 0.0780 0.3330 0.037 Uiso 1 1 calc R . .
H22C H 0.5892 0.1607 0.3931 0.037 Uiso 1 1 calc R . .
C23 C 0.6400(2) 0.3016(2) 0.3132(2) 0.0228(7) Uani 1 1 d . . .
H23A H 0.5955 0.3195 0.3462 0.034 Uiso 1 1 calc R . .
H23B H 0.6381 0.3432 0.2651 0.034 Uiso 1 1 calc R . .
H23C H 0.6976 0.3046 0.3490 0.034 Uiso 1 1 calc R . .
C24 C 0.5900(2) 0.2343(2) 0.0690(2) 0.0227(7) Uani 1 1 d . . .
H24A H 0.5805 0.2830 0.0266 0.034 Uiso 1 1 calc R . .
H24B H 0.5463 0.2389 0.1058 0.034 Uiso 1 1 calc R . .
H24C H 0.5849 0.1748 0.0406 0.034 Uiso 1 1 calc R . .
C25 C 0.68083(19) 0.24395(19) 0.12198(19) 0.0153(6) Uani 1 1 d . . .
H25 H 0.6844 0.3065 0.1473 0.018 Uiso 1 1 calc R . .
C26 C 0.7510(2) 0.2383(2) 0.0667(2) 0.0203(7) Uani 1 1 d . . .
H26A H 0.7451 0.1806 0.0354 0.030 Uiso 1 1 calc R . .
H26B H 0.8086 0.2413 0.1025 0.030 Uiso 1 1 calc R . .
H26C H 0.7442 0.2895 0.0268 0.030 Uiso 1 1 calc R . .
C27 C 0.73863(18) 0.00599(18) 0.08980(18) 0.0120(6) Uani 1 1 d . . .
C28 C 0.68107(19) 0.00239(17) 0.01210(18) 0.0136(6) Uani 1 1 d . . .
H28 H 0.6201 -0.0006 0.0113 0.016 Uiso 1 1 calc R . .
C29 C 0.7129(2) 0.00310(18) -0.06407(19) 0.0167(6) Uani 1 1 d . . .
H29 H 0.6735 0.0004 -0.1163 0.020 Uiso 1 1 calc R . .
C30 C 0.8020(2) 0.0078(2) -0.0636(2) 0.0189(6) Uani 1 1 d . . .
H30 H 0.8237 0.0085 -0.1153 0.023 Uiso 1 1 calc R . .
C31 C 0.8585(2) 0.0115(2) 0.0128(2) 0.0180(6) Uani 1 1 d . . .
H31 H 0.9194 0.0147 0.0133 0.022 Uiso 1 1 calc R . .
C32 C 0.82769(19) 0.01057(18) 0.08893(18) 0.0133(6) Uani 1 1 d . . .
H32 H 0.8677 0.0131 0.1408 0.016 Uiso 1 1 calc R . .
C1T C 0.6645(2) -0.00096(19) 0.6218(2) 0.0234(7) Uani 1 1 d . . .
C2T C 0.6818(2) 0.0018(2) 0.5398(2) 0.0244(7) Uani 1 1 d . . .
H2T H 0.6348 0.0081 0.4938 0.029 Uiso 1 1 calc R . .
C3T C 0.7657(3) -0.0044(2) 0.5235(2) 0.0314(8) Uani 1 1 d . . .
H3T H 0.7760 -0.0027 0.4669 0.038 Uiso 1 1 calc R . .
C4T C 0.8348(2) -0.0133(2) 0.5903(2) 0.0303(8) Uani 1 1 d . . .
H4T H 0.8927 -0.0170 0.5798 0.036 Uiso 1 1 calc R . .
C5T C 0.8189(2) -0.0165(2) 0.6717(2) 0.0308(8) Uani 1 1 d . . .
H5T H 0.8661 -0.0234 0.7174 0.037 Uiso 1 1 calc R . .
C6T C 0.7337(2) -0.0098(2) 0.6880(2) 0.0269(8) Uani 1 1 d . . .
H6T H 0.7235 -0.0113 0.7446 0.032 Uiso 1 1 calc R . .
C7T C 0.5729(3) 0.0050(2) 0.6369(3) 0.0347(9) Uani 1 1 d . . .
H7T1 H 0.5470 0.0627 0.6141 0.052 Uiso 1 1 calc R . .
H7T2 H 0.5725 0.0024 0.6978 0.052 Uiso 1 1 calc R . .
H7T3 H 0.5391 -0.0462 0.6089 0.052 Uiso 1 1 calc R . .

loop_
_atom_site_aniso_label
_atom_site_aniso_U_11
_atom_site_aniso_U_22
_atom_site_aniso_U_33
_atom_site_aniso_U_23
_atom_site_aniso_U_13
_atom_site_aniso_U_12
Ir 0.00797(6) 0.00923(7) 0.01089(6) 0.00020(4) 0.00065(4) -0.00002(4)
Br 0.00829(12) 0.01674(15) 0.01635(14) 0.00034(11) 0.00062(10) -0.00030(10)
N 0.0093(11) 0.0104(12) 0.0143(11) 0.0005(9) -0.0017(9) -0.0018(9)
P1 0.0111(3) 0.0094(4) 0.0138(4) 0.0006(3) 0.0006(3) -0.0003(3)
P2 0.0100(3) 0.0087(3) 0.0139(4) -0.0004(3) 0.0014(3) -0.0004(3)
C1 0.0170(15) 0.0150(15) 0.0170(16) 0.0001(11) -0.0003(12) -0.0012(11)
C2 0.0209(16) 0.0225(17) 0.0187(16) 0.0043(13) 0.0016(13) -0.0016(13)
C3 0.0155(15) 0.0160(15) 0.0269(18) 0.0075(13) 0.0047(13) 0.0025(12)
C4 0.0237(17) 0.0175(17) 0.040(2) 0.0115(15) -0.0032(15) 0.0059(13)
C5 0.0152(14) 0.0103(14) 0.0237(17) 0.0043(12) 0.0058(12) 0.0002(11)
C6 0.0115(13) 0.0140(15) 0.0125(14) 0.0028(11) 0.0019(11) 0.0028(11)
C7 0.0100(14) 0.0131(15) 0.0197(16) 0.0024(11) 0.0016(12) 0.0024(10)
C8 0.0106(13) 0.0138(14) 0.0147(15) -0.0015(11) 0.0003(11) -0.0001(11)
C9 0.0135(14) 0.0132(14) 0.0205(16) 0.0006(12) 0.0019(12) 0.0007(11)
C10 0.0093(14) 0.0188(16) 0.0240(17) -0.0018(12) 0.0009(12) -0.0016(11)
C11 0.0168(15) 0.0148(15) 0.0196(16) -0.0008(12) 0.0026(12) -0.0034(12)
C12 0.0172(15) 0.0132(16) 0.036(2) -0.0048(13) 0.0012(14) -0.0046(12)
C13 0.0145(14) 0.0119(14) 0.0203(16) -0.0010(11) 0.0038(12) -0.0005(11)
C14 0.0099(13) 0.0135(14) 0.0147(14) -0.0030(11) 0.0022(11) -0.0032(11)
C15 0.0238(16) 0.0164(16) 0.0195(16) -0.0034(12) 0.0031(13) 0.0035(12)
C16 0.0185(15) 0.0107(14) 0.0210(16) -0.0030(12) 0.0005(12) -0.0005(11)
C17 0.0224(17) 0.0246(18) 0.0261(18) -0.0059(14) -0.0015(14) -0.0017(13)
C18 0.0120(14) 0.0162(15) 0.0210(16) 0.0047(12) 0.0034(12) 0.0004(11)
C19 0.0218(16) 0.0147(16) 0.035(2) 0.0062(14) 0.0084(14) -0.0039(12)
C20 0.0279(17) 0.0197(17) 0.0246(18) 0.0048(13) 0.0112(14) -0.0019(13)
C21 0.0118(14) 0.0166(15) 0.0176(16) -0.0016(12) 0.0025(12) 0.0022(11)
C22 0.0348(19) 0.0210(17) 0.0216(18) -0.0019(13) 0.0148(15) -0.0035(14)
C23 0.0295(18) 0.0146(16) 0.0263(18) -0.0033(13) 0.0104(14) 0.0030(13)
C24 0.0204(16) 0.0240(17) 0.0218(17) 0.0051(13) -0.0017(13) 0.0017(13)
C25 0.0177(15) 0.0105(14) 0.0172(15) 0.0020(11) 0.0017(12) 0.0001(11)
C26 0.0245(17) 0.0171(16) 0.0196(17) 0.0063(12) 0.0049(13) 0.0001(12)
C27 0.0117(13) 0.0119(14) 0.0120(13) 0.0006(11) 0.0005(10) -0.0004(10)
C28 0.0111(13) 0.0137(15) 0.0154(14) -0.0007(11) 0.0003(10) 0.0009(10)
C29 0.0173(14) 0.0162(16) 0.0153(14) 0.0004(11) -0.0009(11) 0.0017(11)
C30 0.0209(16) 0.0207(17) 0.0166(15) -0.0008(12) 0.0072(12) -0.0004(12)
C31 0.0145(14) 0.0182(16) 0.0225(16) -0.0016(12) 0.0067(12) -0.0010(11)
C32 0.0133(13) 0.0123(14) 0.0136(14) -0.0021(11) 0.0005(11) -0.0009(11)
C1T 0.0259(17) 0.0150(17) 0.0294(18) -0.0012(13) 0.0051(14) -0.0009(12)
C2T 0.0286(18) 0.0227(18) 0.0205(16) 0.0033(13) 0.0008(13) 0.0013(13)
C3T 0.034(2) 0.037(2) 0.0240(18) 0.0012(15) 0.0055(15) 0.0021(16)
C4T 0.0214(17) 0.032(2) 0.038(2) -0.0025(16) 0.0058(15) 0.0005(14)
C5T 0.0302(19) 0.0274(19) 0.031(2) -0.0020(15) -0.0061(15) 0.0022(15)
C6T 0.037(2) 0.0207(18) 0.0212(17) -0.0029(13) 0.0010(14) -0.0031(14)
C7T 0.029(2) 0.033(2) 0.044(2) -0.0011(16) 0.0132(17) -0.0008(15)

loop_
_geom_bond_atom_site_label_1
_geom_bond_atom_site_label_2
_geom_bond_distance
_geom_bond_site_symmetry_2
_geom_bond_publ_flag
Ir C27 2.021(3) . ?
Ir N 2.040(2) . ?
Ir P1 2.3060(7) . ?
Ir P2 2.3104(7) . ?
Ir Br 2.5105(3) . ?
N C7 1.400(3) . ?
N C8 1.410(3) . ?
P1 C6 1.799(3) . ?
P1 C16 1.843(3) . ?
P1 C18 1.860(3) . ?
P2 C14 1.805(3) . ?
P2 C25 1.846(3) . ?
P2 C21 1.847(3) . ?
C1 C2 1.385(4) . ?
C1 C7 1.422(4) . ?
C1 H1 0.9500 . ?
C2 C3 1.391(4) . ?
C2 H2 0.9500 . ?
C3 C5 1.392(4) . ?
C3 C4 1.506(4) . ?
C4 H4A 0.9800 . ?
C4 H4B 0.9800 . ?
C4 H4C 0.9800 . ?
C5 C6 1.405(4) . ?
C5 H5 0.9500 . ?
C6 C7 1.418(4) . ?
C8 C14 1.411(4) . ?
C8 C9 1.413(4) . ?
C9 C10 1.385(4) . ?
C9 H9 0.9500 . ?
C10 C11 1.393(4) . ?
C10 H10 0.9500 . ?
C11 C13 1.385(4) . ?
C11 C12 1.505(4) . ?
C12 H12A 0.9800 . ?
C12 H12B 0.9800 . ?
C12 H12C 0.9800 . ?
C13 C14 1.400(4) . ?
C13 H13 0.9500 . ?
C15 C16 1.532(4) . ?
C15 H15A 0.9800 . ?
C15 H15B 0.9800 . ?
C15 H15C 0.9800 . ?
C16 C17 1.533(4) . ?
C16 H16 1.0000 . ?
C17 H17A 0.9800 . ?
C17 H17B 0.9800 . ?
C17 H17C 0.9800 . ?
C18 C20 1.523(4) . ?
C18 C19 1.524(4) . ?
C18 H18 1.0000 . ?
C19 H19A 0.9800 . ?
C19 H19B 0.9800 . ?
C19 H19C 0.9800 . ?
C20 H20A 0.9800 . ?
C20 H20B 0.9800 . ?
C20 H20C 0.9800 . ?
C21 C22 1.520(4) . ?
C21 C23 1.525(4) . ?
C21 H21 1.0000 . ?
C22 H22A 0.9800 . ?
C22 H22B 0.9800 . ?
C22 H22C 0.9800 . ?
C23 H23A 0.9800 . ?
C23 H23B 0.9800 . ?
C23 H23C 0.9800 . ?
C24 C25 1.527(4) . ?
C24 H24A 0.9800 . ?
C24 H24B 0.9800 . ?
C24 H24C 0.9800 . ?
C25 C26 1.528(4) . ?
C25 H25 1.0000 . ?
C26 H26A 0.9800 . ?
C26 H26B 0.9800 . ?
C26 H26C 0.9800 . ?
C27 C32 1.394(4) . ?
C27 C28 1.406(4) . ?
C28 C29 1.399(4) . ?
C28 H28 0.9500 . ?
C29 C30 1.391(4) . ?
C29 H29 0.9500 . ?
C30 C31 1.382(4) . ?
C30 H30 0.9500 . ?
C31 C32 1.391(4) . ?
C31 H31 0.9500 . ?
C32 H32 0.9500 . ?
C1T C6T 1.383(5) . ?
C1T C2T 1.392(5) . ?
C1T C7T 1.493(5) . ?
C2T C3T 1.383(5) . ?
C2T H2T 0.9500 . ?
C3T C4T 1.388(5) . ?
C3T H3T 0.9500 . ?
C4T C5T 1.373(5) . ?
C4T H4T 0.9500 . ?
C5T C6T 1.404(5) . ?
C5T H5T 0.9500 . ?
C6T H6T 0.9500 . ?
C7T H7T1 0.9800 . ?
C7T H7T2 0.9800 . ?
C7T H7T3 0.9800 . ?
